data_1516005
loop_
_publ_author_name
'Bautista, Elih\'u'
'Toscano, Alfredo'
'Calzada, Fernando'
'D\'iaz, Eduardo'
'Y\'epez-Mulia, Lilian'
'Ortega, Alfredo'

_publ_section_title
;
 Hydroxyclerodanes from Salvia shannoni.
;
_journal_issue 10
_journal_name_full 'Journal of natural products'
_journal_page_first 1970
_journal_page_last 1975
_journal_paper_doi 10.1021/np400606g
_journal_volume 76
_journal_year 2013
_chemical_absolute_configuration rm
_chemical_formula_moiety 'C20 H20 O8'
_chemical_formula_sum 'C20 H20 O8'
_chemical_formula_weight 388.36
_chemical_name_systematic
; 
 ? 
;
_space_group_IT_number 19
_symmetry_cell_setting orthorhombic
_symmetry_space_group_name_Hall 'P 2ac 2ab'
_symmetry_space_group_name_H-M 'P 21 21 21'
_atom_sites_solution_hydrogens geom
_atom_sites_solution_primary direct
_atom_sites_solution_secondary difmap
_audit_creation_method SHELXL-97
_cell_angle_alpha 90.00
_cell_angle_beta 90.00
_cell_angle_gamma 90.00
_cell_formula_units_Z 4
_cell_length_a 7.4700(7)
_cell_length_b 8.2128(7)
_cell_length_c 28.215(3)
_cell_measurement_reflns_used 9221
_cell_measurement_temperature 298(2)
_cell_measurement_theta_max 27.74
_cell_measurement_theta_min 2.58
_cell_volume 1731.0(3)
_computing_cell_refinement 'SMART V 5.625 (Bruker, 1999)'
_computing_data_collection 'SMART V 5.625 (Bruker, 1999)'
_computing_data_reduction 'SAINT V 7.34A (Bruker, 2006)'
_computing_molecular_graphics 'SHELXTL V 6.12 (Sheldrick, 2000)'
_computing_publication_material 'SHELXTL V 6.12 (Sheldrick, 2000)'
_computing_structure_refinement 'SHELXTL V 6.12 (Sheldrick, 2000)'
_computing_structure_solution 'SHELXTL V 6.12 (Sheldrick, 2000)'
_diffrn_ambient_temperature 298(2)
_diffrn_detector_area_resol_mean 8.333
_diffrn_measured_fraction_theta_full 0.996
_diffrn_measured_fraction_theta_max 0.996
_diffrn_measurement_device_type 'Bruker Smart Apex CCD diffractometer 01-670-01'
_diffrn_measurement_method \w-scans
_diffrn_radiation_monochromator graphite
_diffrn_radiation_source 'fine-focus sealed tube'
_diffrn_radiation_type MoK\a
_diffrn_radiation_wavelength 0.71073
_diffrn_reflns_av_R_equivalents 0.0466
_diffrn_reflns_av_sigmaI/netI 0.0260
_diffrn_reflns_limit_h_max 9
_diffrn_reflns_limit_h_min -9
_diffrn_reflns_limit_k_max 10
_diffrn_reflns_limit_k_min -10
_diffrn_reflns_limit_l_max 37
_diffrn_reflns_limit_l_min -37
_diffrn_reflns_number 23208
_diffrn_reflns_theta_full 27.90
_diffrn_reflns_theta_max 27.90
_diffrn_reflns_theta_min 2.58
_diffrn_standards_decay_% 0
_exptl_absorpt_coefficient_mu 0.116
_exptl_absorpt_correction_T_max 0.98898
_exptl_absorpt_correction_T_min 0.94715
_exptl_absorpt_correction_type analytical
_exptl_absorpt_process_details '(Sheldrick, 2000)'
_exptl_crystal_colour colourless
_exptl_crystal_density_diffrn 1.490
_exptl_crystal_density_method 'not measured'
_exptl_crystal_description prism
_exptl_crystal_F_000 816
_exptl_crystal_size_max 0.454
_exptl_crystal_size_mid 0.144
_exptl_crystal_size_min 0.118
_refine_diff_density_max 0.309
_refine_diff_density_min -0.151
_refine_diff_density_rms 0.048
_refine_ls_extinction_method none
_refine_ls_goodness_of_fit_ref 0.954
_refine_ls_hydrogen_treatment mixed
_refine_ls_matrix_type full
_refine_ls_number_parameters 260
_refine_ls_number_reflns 2387
_refine_ls_number_restraints 1
_refine_ls_restrained_S_all 0.954
_refine_ls_R_factor_all 0.0532
_refine_ls_R_factor_gt 0.0442
_refine_ls_shift/su_max 0.000
_refine_ls_shift/su_mean 0.000
_refine_ls_structure_factor_coef Fsqd
_refine_ls_weighting_details 'calc w=1/[\s^2^(Fo^2^)+(0.0770P)^2^] where P=(Fo^2^+2Fc^2^)/3'
_refine_ls_weighting_scheme calc
_refine_ls_wR_factor_gt 0.1058
_refine_ls_wR_factor_ref 0.1097
_reflns_number_gt 1925
_reflns_number_total 2387
_reflns_threshold_expression >2sigma(I)
_cod_data_source_file np400606g_si_003.cif
_cod_data_source_block 130OHA12
_cod_depositor_comments
;
The following automatic conversions were performed:

'_symmetry_cell_setting' value 'Orthorhombic' changed to
'orthorhombic' according to
/usr/data/users/saulius/automatic-downloads/retrospective/ACS/lib/dictionaries/cif_core.dic
dictionary named 'cif_core.dic' version 2.4.2 from 2011-04-26.

Automatic conversion script
Id: cif_fix_values 2281 2013-09-26 08:29:07Z andrius 
;
_cod_database_code 1516005

loop_
_symmetry_equiv_pos_as_xyz
'x, y, z'
'-x+1/2, -y, z+1/2'
'-x, y+1/2, -z+1/2'
'x+1/2, -y+1/2, -z'

loop_
_atom_site_label
_atom_site_type_symbol
_atom_site_fract_x
_atom_site_fract_y
_atom_site_fract_z
_atom_site_U_iso_or_equiv
_atom_site_adp_type
_atom_site_occupancy
_atom_site_symmetry_multiplicity
_atom_site_calc_flag
_atom_site_refinement_flags
O1 O 0.0800(2) 0.8306(2) 0.14420(6) 0.0443(4) Uani 1 1 d .
O2 O 0.0875(3) 0.8362(3) 0.27442(6) 0.0541(5) Uani 1 1 d D
H2A H 0.191(4) 0.806(5) 0.2754(13) 0.081 Uiso 1 1 d D
O3 O 0.3779(3) 0.5641(2) 0.04401(6) 0.0575(5) Uani 1 1 d D
H3A H 0.435(5) 0.603(4) 0.0221(12) 0.086 Uiso 1 1 d D
O4 O -0.0037(3) 0.6295(2) 0.06171(7) 0.0566(5) Uani 1 1 d .
O5 O -0.1818(4) 0.1072(3) 0.07612(10) 0.0792(7) Uani 1 1 d .
O6 O 0.1057(3) 0.8413(3) 0.02647(7) 0.0638(6) Uani 1 1 d .
O7 O 0.6513(2) 1.0444(3) 0.18683(6) 0.0526(5) Uani 1 1 d .
O8 O 0.5319(3) 1.2620(3) 0.22105(7) 0.0612(6) Uani 1 1 d .
C1 C 0.1141(3) 0.7678(3) 0.19083(8) 0.0393(5) Uani 1 1 d .
H1 H 0.0620 0.6611 0.1979 0.047 Uiso 1 1 calc R
C2 C 0.0837(3) 0.8993(3) 0.22757(8) 0.0425(6) Uani 1 1 d .
H2 H -0.0360 0.9444 0.2222 0.051 Uiso 1 1 calc R
C3 C 0.2139(3) 1.0355(3) 0.22330(9) 0.0431(6) Uani 1 1 d .
H3 H 0.2007 1.1243 0.2435 0.052 Uiso 1 1 calc R
C4 C 0.3470(3) 1.0378(3) 0.19253(8) 0.0400(6) Uani 1 1 d .
C5 C 0.3923(3) 0.9125(3) 0.15538(7) 0.0346(5) Uani 1 1 d .
C6 C 0.3888(3) 0.9791(3) 0.10413(8) 0.0394(5) Uani 1 1 d .
H6A H 0.2706 1.0213 0.0970 0.047 Uiso 1 1 calc R
H6B H 0.4740 1.0676 0.1011 0.047 Uiso 1 1 calc R
C7 C 0.4361(4) 0.8439(3) 0.06925(8) 0.0428(6) Uani 1 1 d .
H7A H 0.5597 0.8121 0.0743 0.051 Uiso 1 1 calc R
H7B H 0.4265 0.8863 0.0373 0.051 Uiso 1 1 calc R
C8 C 0.3178(3) 0.6932(3) 0.07349(8) 0.0392(5) Uani 1 1 d .
C9 C 0.3093(3) 0.6238(3) 0.12464(8) 0.0343(5) Uani 1 1 d .
C10 C 0.2610(3) 0.7689(3) 0.15610(7) 0.0342(5) Uani 1 1 d .
C11 C 0.1728(3) 0.4834(3) 0.12403(9) 0.0391(5) Uani 1 1 d .
H11A H 0.2259 0.3929 0.1070 0.047 Uiso 1 1 calc R
H11B H 0.1544 0.4480 0.1565 0.047 Uiso 1 1 calc R
C12 C -0.0102(3) 0.5176(3) 0.10226(9) 0.0418(6) Uani 1 1 d .
H12 H -0.0875 0.5651 0.1267 0.050 Uiso 1 1 calc R
C13 C -0.0963(3) 0.3655(3) 0.08414(9) 0.0442(6) Uani 1 1 d .
C14 C -0.2095(4) 0.3505(4) 0.04351(10) 0.0589(8) Uani 1 1 d .
H14 H -0.2456 0.4341 0.0234 0.071 Uiso 1 1 calc R
C15 C -0.2533(5) 0.1940(4) 0.04004(12) 0.0673(9) Uani 1 1 d .
H15 H -0.3237 0.1501 0.0160 0.081 Uiso 1 1 calc R
C16 C -0.0849(5) 0.2145(4) 0.10204(12) 0.0647(8) Uani 1 1 d .
H16 H -0.0190 0.1871 0.1288 0.078 Uiso 1 1 calc R
C17 C 0.1300(4) 0.7319(3) 0.05390(8) 0.0454(6) Uani 1 1 d .
C18 C 0.5115(4) 1.1317(3) 0.20167(9) 0.0481(6) Uani 1 1 d .
C19 C 0.5906(3) 0.8846(3) 0.17019(9) 0.0447(6) Uani 1 1 d .
H19A H 0.5988 0.8042 0.1953 0.054 Uiso 1 1 calc R
H19B H 0.6616 0.8482 0.1434 0.054 Uiso 1 1 calc R
C20 C 0.4879(3) 0.5477(3) 0.13938(9) 0.0485(6) Uani 1 1 d .
H20A H 0.5843 0.6179 0.1300 0.073 Uiso 1 1 calc R
H20B H 0.5013 0.4437 0.1242 0.073 Uiso 1 1 calc R
H20C H 0.4901 0.5337 0.1732 0.073 Uiso 1 1 calc R

loop_
_atom_site_aniso_label
_atom_site_aniso_U_11
_atom_site_aniso_U_22
_atom_site_aniso_U_33
_atom_site_aniso_U_23
_atom_site_aniso_U_13
_atom_site_aniso_U_12
O1 0.0375(8) 0.0530(10) 0.0423(9) -0.0004(8) -0.0046(7) 0.0065(8)
O2 0.0483(10) 0.0770(14) 0.0372(8) 0.0020(9) 0.0090(8) 0.0029(11)
O3 0.0784(14) 0.0523(11) 0.0420(10) -0.0082(9) 0.0264(10) -0.0051(11)
O4 0.0544(11) 0.0520(11) 0.0633(12) 0.0127(9) -0.0204(9) -0.0111(10)
O5 0.0729(15) 0.0502(12) 0.114(2) -0.0046(14) 0.0029(15) -0.0168(12)
O6 0.0801(13) 0.0598(12) 0.0515(10) 0.0163(10) -0.0275(10) -0.0152(12)
O7 0.0411(10) 0.0653(12) 0.0515(11) -0.0034(10) -0.0054(8) -0.0112(9)
O8 0.0696(13) 0.0586(12) 0.0554(10) -0.0099(10) -0.0055(10) -0.0160(11)
C1 0.0328(11) 0.0485(13) 0.0366(11) 0.0035(10) 0.0031(9) -0.0011(11)
C2 0.0298(11) 0.0569(15) 0.0406(12) -0.0031(11) 0.0035(10) 0.0062(11)
C3 0.0440(12) 0.0455(13) 0.0396(12) -0.0062(11) -0.0018(11) 0.0064(12)
C4 0.0444(13) 0.0435(13) 0.0321(12) 0.0011(10) -0.0049(10) 0.0000(11)
C5 0.0332(11) 0.0424(12) 0.0282(10) 0.0040(9) -0.0011(9) -0.0012(10)
C6 0.0439(13) 0.0413(13) 0.0330(11) 0.0058(9) -0.0006(10) -0.0071(11)
C7 0.0505(14) 0.0502(14) 0.0278(10) 0.0047(10) 0.0061(10) -0.0102(12)
C8 0.0481(13) 0.0400(12) 0.0294(11) 0.0001(9) 0.0062(10) -0.0040(11)
C9 0.0310(11) 0.0393(12) 0.0325(10) 0.0058(10) 0.0043(9) 0.0025(10)
C10 0.0309(11) 0.0440(12) 0.0277(10) 0.0034(9) 0.0003(8) 0.0013(10)
C11 0.0390(12) 0.0401(13) 0.0382(12) 0.0039(10) 0.0063(10) 0.0011(11)
C12 0.0369(12) 0.0429(13) 0.0455(13) -0.0022(10) 0.0043(11) -0.0020(12)
C13 0.0355(12) 0.0487(14) 0.0484(13) -0.0036(12) 0.0107(11) -0.0056(12)
C14 0.0649(18) 0.0612(18) 0.0506(16) -0.0053(14) 0.0012(14) -0.0138(16)
C15 0.073(2) 0.067(2) 0.0623(19) -0.0186(17) 0.0041(16) -0.0195(18)
C16 0.0590(18) 0.0532(17) 0.082(2) 0.0078(15) -0.0076(17) -0.0136(16)
C17 0.0607(17) 0.0414(13) 0.0340(11) 0.0009(11) -0.0116(11) -0.0068(13)
C18 0.0529(15) 0.0578(16) 0.0336(11) 0.0042(12) -0.0047(11) -0.0081(14)
C19 0.0355(12) 0.0580(15) 0.0407(12) 0.0022(11) -0.0036(10) -0.0031(12)
C20 0.0395(13) 0.0491(14) 0.0568(15) 0.0059(12) 0.0009(12) 0.0087(13)

loop_
_atom_type_symbol
_atom_type_description
_atom_type_scat_dispersion_real
_atom_type_scat_dispersion_imag
_atom_type_scat_source
C C 0.0033 0.0016 'International Tables Vol C Tables 4.2.6.8 and 6.1.1.4'
H H 0.0000 0.0000 'International Tables Vol C Tables 4.2.6.8 and 6.1.1.4'
O O 0.0106 0.0060 'International Tables Vol C Tables 4.2.6.8 and 6.1.1.4'

loop_
_geom_angle_atom_site_label_1
_geom_angle_atom_site_label_2
_geom_angle_atom_site_label_3
_geom_angle
C1 O1 C10 60.50(13)
C17 O4 C12 123.52(19)
C15 O5 C16 105.9(2)
C18 O7 C19 109.87(19)
O1 C1 C10 61.32(14)
O1 C1 C2 110.2(2)
C10 C1 C2 124.3(2)
O2 C2 C3 109.7(2)
O2 C2 C1 112.0(2)
C3 C2 C1 112.52(19)
C4 C3 C2 123.8(2)
C3 C4 C18 121.4(2)
C3 C4 C5 128.1(2)
C18 C4 C5 107.0(2)
C4 C5 C10 111.86(18)
C4 C5 C6 113.9(2)
C10 C5 C6 105.88(17)
C4 C5 C19 97.32(19)
C10 C5 C19 119.5(2)
C6 C5 C19 108.61(19)
C7 C6 C5 110.0(2)
C6 C7 C8 113.96(19)
O3 C8 C7 112.12(19)
O3 C8 C17 103.4(2)
C7 C8 C17 109.4(2)
O3 C8 C9 106.44(19)
C7 C8 C9 113.22(19)
C17 C8 C9 111.82(19)
C10 C9 C20 111.49(19)
C10 C9 C11 115.71(18)
C20 C9 C11 105.95(19)
C10 C9 C8 105.24(18)
C20 C9 C8 111.51(19)
C11 C9 C8 106.95(19)
C1 C10 O1 58.17(14)
C1 C10 C9 123.9(2)
O1 C10 C9 110.52(17)
C1 C10 C5 119.3(2)
O1 C10 C5 108.48(18)
C9 C10 C5 116.14(17)
C12 C11 C9 117.41(19)
O4 C12 C13 105.72(19)
O4 C12 C11 113.6(2)
C13 C12 C11 111.7(2)
C16 C13 C14 105.1(3)
C16 C13 C12 128.0(3)
C14 C13 C12 126.9(2)
C15 C14 C13 106.7(3)
C14 C15 O5 110.9(3)
C13 C16 O5 111.4(3)
O6 C17 O4 118.0(2)
O6 C17 C8 121.5(2)
O4 C17 C8 119.7(2)
O8 C18 O7 121.2(3)
O8 C18 C4 130.3(3)
O7 C18 C4 108.4(2)
O7 C19 C5 104.4(2)

loop_
_geom_bond_atom_site_label_1
_geom_bond_atom_site_label_2
_geom_bond_distance
O1 C1 1.436(3)
O1 C10 1.483(3)
O2 C2 1.420(3)
O3 C8 1.420(3)
O4 C17 1.323(3)
O4 C12 1.468(3)
O5 C15 1.353(4)
O5 C16 1.355(4)
O6 C17 1.200(3)
O7 C18 1.334(4)
O7 C19 1.466(3)
O8 C18 1.211(3)
C1 C10 1.471(3)
C1 C2 1.514(3)
C2 C3 1.487(4)
C3 C4 1.320(3)
C4 C18 1.474(4)
C4 C5 1.507(3)
C5 C10 1.534(3)
C5 C6 1.546(3)
C5 C19 1.556(3)
C6 C7 1.525(3)
C7 C8 1.525(3)
C8 C17 1.541(4)
C8 C9 1.553(3)
C9 C10 1.529(3)
C9 C20 1.531(3)
C9 C11 1.539(3)
C11 C12 1.525(4)
C12 C13 1.496(3)
C13 C16 1.341(4)
C13 C14 1.430(4)
C14 C15 1.330(5)

loop_
_geom_hbond_atom_site_label_D
_geom_hbond_atom_site_label_H
_geom_hbond_atom_site_label_A
_geom_hbond_distance_DH
_geom_hbond_distance_HA
_geom_hbond_distance_DA
_geom_hbond_angle_DHA
_geom_hbond_site_symmetry_A
O2 H2A O8 0.82(3) 2.10(3) 2.910(3) 172(4) 3_645
O3 H3A O6 0.82(3) 1.93(3) 2.730(3) 168(4) 4_565
